data_7106182
loop_
_publ_author_name
'Gautam R. Desiraju'
'Arijit Mukherjee'

_publ_section_title
;
 Synthon polymorphism and pseudopolymorphism in co-crystals. The
 4,4?-bipyridine&#x0096;4-hydroxybenzoic acid structural landscape
;
_journal_name_full Chem.Commun.
_journal_page_first 4090
_journal_paper_doi 10.1039/c0cc05857b
_journal_volume 47
_journal_year 2011
_chemical_formula_moiety 'C10 H8 N2, 2(C7 H6 O3)'
_chemical_formula_sum 'C24 H20 N2 O6'
_chemical_formula_weight 432.42
_chemical_name_common
;
4,4'-bipyridyl:4-hydroxybenzoic acid co-crystal form 1
;
_chemical_name_systematic
;
?
;
_space_group_IT_number 14
_symmetry_cell_setting monoclinic
_symmetry_space_group_name_Hall '-P 2ybc'
_symmetry_space_group_name_H-M 'P 1 21/c 1'
_atom_sites_solution_hydrogens geom
_atom_sites_solution_primary direct
_atom_sites_solution_secondary difmap
_audit_creation_method SHELXL-97
_cell_angle_alpha 90.00
_cell_angle_beta 93.28(3)
_cell_angle_gamma 90.00
_cell_formula_units_Z 4
_cell_length_a 11.472(2)
_cell_length_b 24.646(5)
_cell_length_c 7.1110(10)
_cell_measurement_reflns_used 4180
_cell_measurement_temperature 150(2)
_cell_measurement_theta_max 27.5
_cell_measurement_theta_min 1.7
_cell_volume 2007.3(6)
_computing_structure_refinement 'SHELXL-97 (Sheldrick, 2008)'
_diffrn_ambient_temperature 150(2)
_diffrn_measured_fraction_theta_full 0.998
_diffrn_measured_fraction_theta_max 0.998
_diffrn_measurement_device_type 'Rigaku Mercury375R (2x2 bin mode'
_diffrn_measurement_method 'profile data from \w-scans'
_diffrn_radiation_monochromator graphite
_diffrn_radiation_source 'fine-focus sealed tube'
_diffrn_radiation_type MoK\a
_diffrn_radiation_wavelength 0.71073
_diffrn_reflns_av_R_equivalents 0.0952
_diffrn_reflns_av_sigmaI/netI 0.0696
_diffrn_reflns_limit_h_max 13
_diffrn_reflns_limit_h_min -13
_diffrn_reflns_limit_k_max 29
_diffrn_reflns_limit_k_min -29
_diffrn_reflns_limit_l_max 8
_diffrn_reflns_limit_l_min -8
_diffrn_reflns_number 17862
_diffrn_reflns_theta_full 25.10
_diffrn_reflns_theta_max 25.10
_diffrn_reflns_theta_min 1.65
_exptl_absorpt_coefficient_mu 0.104
_exptl_absorpt_correction_T_max 0.9897
_exptl_absorpt_correction_T_min 0.9694
_exptl_absorpt_correction_type multi-scan
_exptl_absorpt_process_details 'Jacobson, R. (1998) Private communication'
_exptl_crystal_colour colourless
_exptl_crystal_density_diffrn 1.431
_exptl_crystal_density_method 'not measured'
_exptl_crystal_description plate
_exptl_crystal_F_000 904
_exptl_crystal_size_max 0.20
_exptl_crystal_size_mid 0.15
_exptl_crystal_size_min 0.10
_refine_diff_density_max 0.274
_refine_diff_density_min -0.283
_refine_diff_density_rms 0.076
_refine_ls_extinction_method none
_refine_ls_goodness_of_fit_ref 1.131
_refine_ls_hydrogen_treatment mixed
_refine_ls_matrix_type full
_refine_ls_number_parameters 299
_refine_ls_number_reflns 3582
_refine_ls_number_restraints 2
_refine_ls_restrained_S_all 1.131
_refine_ls_R_factor_all 0.0935
_refine_ls_R_factor_gt 0.0632
_refine_ls_shift/su_max 0.000
_refine_ls_shift/su_mean 0.000
_refine_ls_structure_factor_coef Fsqd
_refine_ls_weighting_details 'calc w=1/[\s^2^(Fo^2^)+(0.0768P)^2^+0.8017P] where P=(Fo^2^+2Fc^2^)/3'
_refine_ls_weighting_scheme calc
_refine_ls_wR_factor_gt 0.1486
_refine_ls_wR_factor_ref 0.1827
_reflns_number_gt 2675
_reflns_number_total 3582
_reflns_threshold_expression >2\s(I)
_cod_data_source_file c0cc05857b.txt
_cod_data_source_block datam1
_cod_depositor_comments
;
The following automatic conversions were performed:

'_symmetry_cell_setting' value 'Monoclinic' changed to 'monoclinic'
according to the built-in table from CIF Core dictionary named
'cif_core.dic' version 2.4.1 from
2010-06-29.

'_exptl_absorpt_correction_type' value 'Multi-scan'
changed to 'multi-scan' according to the built-in table from CIF Core
dictionary named 'cif_core.dic' version 2.4.1 from 2010-06-29.

Automatic conversion script
Id: cif_fix_values 1646 2011-03-28 12:23:43Z adriana 
;
_cod_original_sg_symbol_H-M 'P 21/c'
_cod_database_code 7106182

loop_
_symmetry_equiv_pos_as_xyz
'x, y, z'
'-x, y+1/2, -z+1/2'
'-x, -y, -z'
'x, -y-1/2, z-1/2'

loop_
_atom_site_label
_atom_site_type_symbol
_atom_site_fract_x
_atom_site_fract_y
_atom_site_fract_z
_atom_site_U_iso_or_equiv
_atom_site_adp_type
_atom_site_occupancy
_atom_site_symmetry_multiplicity
_atom_site_calc_flag
_atom_site_refinement_flags
_atom_site_disorder_assembly
_atom_site_disorder_group
C1 C 0.0351(3) 0.75259(12) 0.6163(4) 0.0294(7) Uani 1 1 d . . .
C2 C 0.1556(3) 0.74474(13) 0.6401(4) 0.0308(7) Uani 1 1 d . . .
H4 H 0.2064 0.7751 0.6538 0.037 Uiso 1 1 calc R . .
C3 C 0.2004(3) 0.69309(13) 0.6435(4) 0.0295(7) Uani 1 1 d . . .
H5 H 0.2825 0.6880 0.6598 0.035 Uiso 1 1 calc R . .
C4 C 0.1274(3) 0.64782(12) 0.6234(4) 0.0276(7) Uani 1 1 d . . .
C5 C 0.0071(3) 0.65633(13) 0.6018(4) 0.0309(7) Uani 1 1 d . . .
H3 H -0.0440 0.6260 0.5903 0.037 Uiso 1 1 calc R . .
C6 C -0.0383(3) 0.70779(13) 0.5971(4) 0.0316(7) Uani 1 1 d . . .
H2 H -0.1203 0.7129 0.5805 0.038 Uiso 1 1 calc R . .
C7 C 0.1744(3) 0.59281(12) 0.6246(4) 0.0277(7) Uani 1 1 d . . .
C8 C 0.3059(3) 0.44846(12) 0.6423(4) 0.0281(7) Uani 1 1 d . . .
C9 C 0.3580(3) 0.39409(12) 0.6518(4) 0.0259(7) Uani 1 1 d . . .
C10 C 0.4785(3) 0.38806(13) 0.6434(4) 0.0296(7) Uani 1 1 d . . .
H8 H 0.5263 0.4193 0.6339 0.036 Uiso 1 1 calc R . .
C11 C 0.5291(3) 0.33731(13) 0.6486(4) 0.0316(7) Uani 1 1 d . . .
H9 H 0.6113 0.3339 0.6425 0.038 Uiso 1 1 calc R . .
C12 C 0.4608(3) 0.29102(12) 0.6626(4) 0.0281(7) Uani 1 1 d . . .
C13 C 0.3404(3) 0.29685(13) 0.6738(5) 0.0327(7) Uani 1 1 d . . .
H11 H 0.2930 0.2656 0.6863 0.039 Uiso 1 1 calc R . .
C14 C 0.2894(3) 0.34770(12) 0.6668(4) 0.0301(7) Uani 1 1 d . . .
H12 H 0.2072 0.3511 0.6722 0.036 Uiso 1 1 calc R . .
C15 C 0.2617(3) 0.14617(13) 0.6220(5) 0.0342(8) Uani 1 1 d . . .
H13 H 0.2130 0.1772 0.6045 0.041 Uiso 1 1 calc R . .
C16 C 0.2100(3) 0.09579(12) 0.6139(4) 0.0309(7) Uani 1 1 d . . .
H16 H 0.1279 0.0926 0.5906 0.037 Uiso 1 1 calc R . .
C17 C 0.2790(2) 0.04928(12) 0.6401(4) 0.0255(7) Uani 1 1 d . . .
C18 C 0.3987(3) 0.05718(12) 0.6716(4) 0.0289(7) Uani 1 1 d . . .
H15 H 0.4498 0.0270 0.6887 0.035 Uiso 1 1 calc R . .
C19 C 0.4422(3) 0.10958(13) 0.6775(4) 0.0323(7) Uani 1 1 d . . .
H14 H 0.5240 0.1142 0.7005 0.039 Uiso 1 1 calc R . .
C20 C 0.2272(2) -0.00585(12) 0.6354(4) 0.0253(6) Uani 1 1 d . . .
C21 C 0.1145(3) -0.01487(12) 0.6895(4) 0.0295(7) Uani 1 1 d . . .
H17 H 0.0684 0.0145 0.7300 0.035 Uiso 1 1 calc R . .
C22 C 0.0701(3) -0.06688(13) 0.6838(4) 0.0340(8) Uani 1 1 d . . .
H18 H -0.0068 -0.0724 0.7232 0.041 Uiso 1 1 calc R . .
C23 C 0.2370(3) -0.10100(13) 0.5725(4) 0.0324(7) Uani 1 1 d . . .
H19 H 0.2805 -0.1310 0.5306 0.039 Uiso 1 1 calc R . .
C24 C 0.2885(3) -0.05088(12) 0.5750(4) 0.0302(7) Uani 1 1 d . . .
H20 H 0.3658 -0.0468 0.5357 0.036 Uiso 1 1 calc R . .
N1 N 0.3765(2) 0.15408(10) 0.6530(4) 0.0310(6) Uani 1 1 d . . .
N2 N 0.1289(2) -0.10996(10) 0.6260(4) 0.0307(6) Uani 1 1 d . . .
O1 O -0.01445(18) 0.80230(9) 0.6083(3) 0.0365(6) Uani 1 1 d . . .
H1 H 0.0380 0.8261 0.6104 0.055 Uiso 1 1 calc R . .
O2 O 0.28512(19) 0.58745(10) 0.6128(3) 0.0356(6) Uani 1 1 d D . .
O3 O 0.10801(18) 0.55214(9) 0.6389(3) 0.0349(6) Uani 1 1 d . . .
O4 O 0.19415(18) 0.45273(9) 0.6362(3) 0.0359(6) Uani 1 1 d D . .
O5 O 0.37101(18) 0.48975(9) 0.6402(3) 0.0386(6) Uani 1 1 d . . .
O6 O 0.51390(18) 0.24280(9) 0.6663(4) 0.0388(6) Uani 1 1 d . . .
H10 H 0.4635 0.2180 0.6628 0.058 Uiso 1 1 calc R . .
H6 H 0.314(6) 0.5581(17) 0.649(10) 0.18(3) Uiso 1 1 d D . .
H7 H 0.167(4) 0.4851(11) 0.642(7) 0.12(2) Uiso 1 1 d D . .

loop_
_atom_site_aniso_label
_atom_site_aniso_U_11
_atom_site_aniso_U_22
_atom_site_aniso_U_33
_atom_site_aniso_U_23
_atom_site_aniso_U_13
_atom_site_aniso_U_12
C1 0.0321(17) 0.0260(17) 0.0300(16) -0.0013(13) 0.0016(14) 0.0026(13)
C2 0.0278(17) 0.0301(17) 0.0340(17) -0.0005(14) -0.0013(13) -0.0063(13)
C3 0.0250(16) 0.0308(17) 0.0326(16) 0.0003(14) 0.0015(13) -0.0023(12)
C4 0.0250(16) 0.0290(17) 0.0286(15) -0.0001(13) 0.0002(13) -0.0020(12)
C5 0.0246(16) 0.0290(17) 0.0388(17) -0.0022(14) 0.0011(14) -0.0064(12)
C6 0.0240(16) 0.0329(18) 0.0376(18) 0.0004(14) -0.0007(13) -0.0013(13)
C7 0.0278(16) 0.0296(17) 0.0257(15) 0.0011(13) 0.0017(13) -0.0026(13)
C8 0.0249(16) 0.0268(16) 0.0326(16) -0.0023(13) 0.0023(13) -0.0040(12)
C9 0.0236(15) 0.0288(16) 0.0251(14) -0.0002(13) -0.0001(12) -0.0011(12)
C10 0.0253(16) 0.0286(17) 0.0351(16) -0.0002(13) 0.0021(13) -0.0043(13)
C11 0.0219(15) 0.0363(18) 0.0366(18) -0.0016(14) 0.0011(14) -0.0009(13)
C12 0.0252(16) 0.0272(16) 0.0319(16) -0.0001(13) 0.0018(13) 0.0018(12)
C13 0.0265(16) 0.0273(16) 0.0445(19) -0.0010(14) 0.0033(14) -0.0049(13)
C14 0.0202(15) 0.0327(18) 0.0372(18) -0.0021(14) 0.0002(13) -0.0037(12)
C15 0.0323(18) 0.0289(17) 0.0408(18) 0.0012(15) -0.0031(14) 0.0057(13)
C16 0.0240(16) 0.0311(18) 0.0376(17) 0.0005(14) 0.0010(13) 0.0033(13)
C17 0.0222(15) 0.0305(17) 0.0237(14) 0.0000(13) 0.0018(12) 0.0006(12)
C18 0.0245(16) 0.0260(16) 0.0363(17) 0.0031(13) 0.0016(13) 0.0041(12)
C19 0.0228(15) 0.0364(18) 0.0376(17) -0.0004(15) -0.0002(13) -0.0003(13)
C20 0.0245(15) 0.0267(16) 0.0245(15) 0.0002(12) -0.0001(12) 0.0013(12)
C21 0.0245(16) 0.0272(17) 0.0368(17) -0.0036(14) 0.0019(13) 0.0030(13)
C22 0.0266(16) 0.0373(19) 0.0383(18) 0.0004(15) 0.0028(14) -0.0028(14)
C23 0.0332(17) 0.0283(17) 0.0357(17) -0.0022(14) 0.0024(14) 0.0046(13)
C24 0.0261(16) 0.0311(17) 0.0335(16) 0.0019(14) 0.0031(13) 0.0019(13)
N1 0.0300(14) 0.0268(14) 0.0358(14) 0.0010(11) -0.0013(12) 0.0006(11)
N2 0.0306(14) 0.0281(14) 0.0329(14) 0.0004(11) -0.0020(11) -0.0006(11)
O1 0.0297(12) 0.0282(12) 0.0511(14) -0.0012(11) -0.0019(11) -0.0003(9)
O2 0.0231(11) 0.0318(13) 0.0526(14) 0.0021(11) 0.0067(10) -0.0008(9)
O3 0.0277(12) 0.0284(12) 0.0487(14) 0.0015(10) 0.0021(10) -0.0050(9)
O4 0.0242(12) 0.0307(13) 0.0529(15) 0.0011(11) 0.0023(10) 0.0016(10)
O5 0.0292(12) 0.0265(12) 0.0598(15) -0.0017(11) 0.0017(11) -0.0069(9)
O6 0.0304(12) 0.0255(12) 0.0604(16) 0.0005(11) 0.0006(12) 0.0018(9)

loop_
_atom_type_symbol
_atom_type_description
_atom_type_scat_dispersion_real
_atom_type_scat_dispersion_imag
_atom_type_scat_source
C C 0.0033 0.0000 'International Tables Vol C Tables 4.2.6.8 and 6.1.1.4'
H H 0.0000 0.0000 'International Tables Vol C Tables 4.2.6.8 and 6.1.1.4'
N N 0.0061 0.0000 'International Tables Vol C Tables 4.2.6.8 and 6.1.1.4'
O O 0.0106 0.0000 'International Tables Vol C Tables 4.2.6.8 and 6.1.1.4'

loop_
_geom_angle_atom_site_label_1
_geom_angle_atom_site_label_2
_geom_angle_atom_site_label_3
_geom_angle
_geom_angle_site_symmetry_1
_geom_angle_site_symmetry_3
_geom_angle_publ_flag
O1 C1 C6 117.7(3) . . ?
O1 C1 C2 122.8(3) . . ?
C6 C1 C2 119.4(3) . . ?
C3 C2 C1 119.9(3) . . ?
C3 C2 H4 120.1 . . ?
C1 C2 H4 120.1 . . ?
C2 C3 C4 121.1(3) . . ?
C2 C3 H5 119.5 . . ?
C4 C3 H5 119.5 . . ?
C5 C4 C3 118.3(3) . . ?
C5 C4 C7 120.2(3) . . ?
C3 C4 C7 121.4(3) . . ?
C6 C5 C4 120.9(3) . . ?
C6 C5 H3 119.6 . . ?
C4 C5 H3 119.6 . . ?
C5 C6 C1 120.4(3) . . ?
C5 C6 H2 119.8 . . ?
C1 C6 H2 119.8 . . ?
O3 C7 O2 121.7(3) . . ?
O3 C7 C4 120.8(3) . . ?
O2 C7 C4 117.5(3) . . ?
O5 C8 O4 121.6(3) . . ?
O5 C8 C9 119.8(3) . . ?
O4 C8 C9 118.7(3) . . ?
C14 C9 C10 118.7(3) . . ?
C14 C9 C8 121.5(3) . . ?
C10 C9 C8 119.8(3) . . ?
C11 C10 C9 120.8(3) . . ?
C11 C10 H8 119.6 . . ?
C9 C10 H8 119.6 . . ?
C10 C11 C12 120.5(3) . . ?
C10 C11 H9 119.7 . . ?
C12 C11 H9 119.7 . . ?
O6 C12 C11 118.2(3) . . ?
O6 C12 C13 122.8(3) . . ?
C11 C12 C13 118.9(3) . . ?
C14 C13 C12 120.6(3) . . ?
C14 C13 H11 119.7 . . ?
C12 C13 H11 119.7 . . ?
C13 C14 C9 120.5(3) . . ?
C13 C14 H12 119.8 . . ?
C9 C14 H12 119.8 . . ?
N1 C15 C16 123.8(3) . . ?
N1 C15 H13 118.1 . . ?
C16 C15 H13 118.1 . . ?
C15 C16 C17 119.6(3) . . ?
C15 C16 H16 120.2 . . ?
C17 C16 H16 120.2 . . ?
C18 C17 C16 116.9(3) . . ?
C18 C17 C20 121.5(3) . . ?
C16 C17 C20 121.6(3) . . ?
C19 C18 C17 119.1(3) . . ?
C19 C18 H15 120.5 . . ?
C17 C18 H15 120.5 . . ?
N1 C19 C18 124.2(3) . . ?
N1 C19 H14 117.9 . . ?
C18 C19 H14 117.9 . . ?
C21 C20 C24 116.9(3) . . ?
C21 C20 C17 121.3(3) . . ?
C24 C20 C17 121.8(3) . . ?
C22 C21 C20 119.3(3) . . ?
C22 C21 H17 120.4 . . ?
C20 C21 H17 120.4 . . ?
N2 C22 C21 123.8(3) . . ?
N2 C22 H18 118.1 . . ?
C21 C22 H18 118.1 . . ?
N2 C23 C24 123.6(3) . . ?
N2 C23 H19 118.2 . . ?
C24 C23 H19 118.2 . . ?
C23 C24 C20 119.8(3) . . ?
C23 C24 H20 120.1 . . ?
C20 C24 H20 120.1 . . ?
C19 N1 C15 116.4(3) . . ?
C22 N2 C23 116.7(3) . . ?
C1 O1 H1 109.5 . . ?
C7 O2 H6 117(5) . . ?
C8 O4 H7 116(4) . . ?
C12 O6 H10 109.5 . . ?

loop_
_geom_bond_atom_site_label_1
_geom_bond_atom_site_label_2
_geom_bond_distance
_geom_bond_site_symmetry_2
_geom_bond_publ_flag
C1 O1 1.351(4) . ?
C1 C6 1.390(4) . ?
C1 C2 1.396(4) . ?
C2 C3 1.373(4) . ?
C2 H4 0.9500 . ?
C3 C4 1.398(4) . ?
C3 H5 0.9500 . ?
C4 C5 1.395(4) . ?
C4 C7 1.459(4) . ?
C5 C6 1.371(4) . ?
C5 H3 0.9500 . ?
C6 H2 0.9500 . ?
C7 O3 1.267(3) . ?
C7 O2 1.284(4) . ?
C8 O5 1.263(3) . ?
C8 O4 1.284(4) . ?
C8 C9 1.467(4) . ?
C9 C14 1.395(4) . ?
C9 C10 1.395(4) . ?
C10 C11 1.379(4) . ?
C10 H8 0.9500 . ?
C11 C12 1.391(4) . ?
C11 H9 0.9500 . ?
C12 O6 1.335(4) . ?
C12 C13 1.396(4) . ?
C13 C14 1.383(4) . ?
C13 H11 0.9500 . ?
C14 H12 0.9500 . ?
C15 N1 1.337(4) . ?
C15 C16 1.376(4) . ?
C15 H13 0.9500 . ?
C16 C17 1.399(4) . ?
C16 H16 0.9500 . ?
C17 C18 1.392(4) . ?
C17 C20 1.483(4) . ?
C18 C19 1.385(4) . ?
C18 H15 0.9500 . ?
C19 N1 1.336(4) . ?
C19 H14 0.9500 . ?
C20 C21 1.388(4) . ?
C20 C24 1.395(4) . ?
C21 C22 1.379(4) . ?
C21 H17 0.9500 . ?
C22 N2 1.336(4) . ?
C22 H18 0.9500 . ?
C23 N2 1.336(4) . ?
C23 C24 1.369(4) . ?
C23 H19 0.9500 . ?
C24 H20 0.9500 . ?
O1 H1 0.8400 . ?
O2 H6 0.83(2) . ?
O4 H7 0.86(2) . ?
O6 H10 0.8400 . ?

loop_
_geom_torsion_atom_site_label_1
_geom_torsion_atom_site_label_2
_geom_torsion_atom_site_label_3
_geom_torsion_atom_site_label_4
_geom_torsion
_geom_torsion_site_symmetry_1
_geom_torsion_site_symmetry_2
_geom_torsion_site_symmetry_3
_geom_torsion_site_symmetry_4
_geom_torsion_publ_flag
O1 C1 C2 C3 -178.8(3) . . . . ?
C6 C1 C2 C3 0.2(5) . . . . ?
C1 C2 C3 C4 0.1(5) . . . . ?
C2 C3 C4 C5 -0.7(5) . . . . ?
C2 C3 C4 C7 179.2(3) . . . . ?
C3 C4 C5 C6 1.2(5) . . . . ?
C7 C4 C5 C6 -178.8(3) . . . . ?
C4 C5 C6 C1 -0.9(5) . . . . ?
O1 C1 C6 C5 179.2(3) . . . . ?
C2 C1 C6 C5 0.2(5) . . . . ?
C5 C4 C7 O3 -12.3(5) . . . . ?
C3 C4 C7 O3 167.8(3) . . . . ?
C5 C4 C7 O2 168.5(3) . . . . ?
C3 C4 C7 O2 -11.5(4) . . . . ?
O5 C8 C9 C14 175.8(3) . . . . ?
O4 C8 C9 C14 -4.2(4) . . . . ?
O5 C8 C9 C10 -5.1(4) . . . . ?
O4 C8 C9 C10 174.9(3) . . . . ?
C14 C9 C10 C11 0.4(5) . . . . ?
C8 C9 C10 C11 -178.8(3) . . . . ?
C9 C10 C11 C12 -0.1(5) . . . . ?
C10 C11 C12 O6 179.7(3) . . . . ?
C10 C11 C12 C13 -0.8(5) . . . . ?
O6 C12 C13 C14 -179.1(3) . . . . ?
C11 C12 C13 C14 1.5(5) . . . . ?
C12 C13 C14 C9 -1.2(5) . . . . ?
C10 C9 C14 C13 0.3(5) . . . . ?
C8 C9 C14 C13 179.4(3) . . . . ?
N1 C15 C16 C17 0.4(5) . . . . ?
C15 C16 C17 C18 -0.7(4) . . . . ?
C15 C16 C17 C20 179.1(3) . . . . ?
C16 C17 C18 C19 0.8(4) . . . . ?
C20 C17 C18 C19 -179.0(3) . . . . ?
C17 C18 C19 N1 -0.7(5) . . . . ?
C18 C17 C20 C21 150.2(3) . . . . ?
C16 C17 C20 C21 -29.5(4) . . . . ?
C18 C17 C20 C24 -30.4(4) . . . . ?
C16 C17 C20 C24 149.8(3) . . . . ?
C24 C20 C21 C22 0.9(4) . . . . ?
C17 C20 C21 C22 -179.7(3) . . . . ?
C20 C21 C22 N2 -1.0(5) . . . . ?
N2 C23 C24 C20 -0.1(5) . . . . ?
C21 C20 C24 C23 -0.4(4) . . . . ?
C17 C20 C24 C23 -179.8(3) . . . . ?
C18 C19 N1 C15 0.3(5) . . . . ?
C16 C15 N1 C19 -0.2(5) . . . . ?
C21 C22 N2 C23 0.4(5) . . . . ?
C24 C23 N2 C22 0.2(5) . . . . ?

loop_
_cod_related_entry_id
_cod_related_entry_database
_cod_related_entry_code
1 ChemSpider 30653262
